data_2009156
loop_
_publ_author_name
'Kato, Masako'
'Takahashi, Junko'

_publ_section_title
;Anion-controlled \p-stacks of
 (ethylenediamine-<i>N</i>,<i>N</i>')(1,10-phenanthroline-<i>N</i>,<i>N</i>')platinum(II)
;
_journal_issue 11
_journal_name_full 'Acta Crystallographica Section C'
_journal_page_first 1809
_journal_page_last 1812
_journal_paper_doi 10.1107/S0108270199008859
_journal_volume 55
_journal_year 1999
_chemical_formula_iupac '[Pt (C2 H8 N2) (C12 H8 N2)] (P F6)2'
_chemical_formula_moiety 'Pt C14 H16 N4 2+, 2(P F6 1-)'
_chemical_formula_sum 'C14 H16 F12 N4 P2 Pt'
_chemical_formula_weight 725.33
_space_group_IT_number 14
_symmetry_cell_setting monoclinic
_symmetry_space_group_name_Hall '-P 2yab'
_symmetry_space_group_name_H-M 'P 1 21/a 1'
_audit_creation_method 'from TEXRAY.INF file'
_cell_angle_alpha 90
_cell_angle_beta 99.70(4)
_cell_angle_gamma 90
_cell_formula_units_Z 4
_cell_length_a 7.483(4)
_cell_length_b 15.061(4)
_cell_length_c 18.836(5)
_cell_measurement_reflns_used 25
_cell_measurement_temperature 295.2
_cell_measurement_theta_max 15.0
_cell_measurement_theta_min 14.9
_cell_volume 2092.5(14)
_computing_cell_refinement 'Rigaku/AFC Diffractometer Control'
_computing_data_collection 'Rigaku/AFC Diffractometer Control (Rigaku, 1995)'
_computing_data_reduction 'TEXSAN (Molecular Structure Corporation, (1998)'
_computing_molecular_graphics 'ORTEPII (Johnson, 1976)'
_computing_publication_material TEXSAN
_computing_structure_refinement TEXSAN
_computing_structure_solution 'SIR92 (Altomare et al., 1994)'
_diffrn_ambient_temperature 295.2
_diffrn_measurement_device_type 'Rigaku AFC-7R'
_diffrn_measurement_method \w/2\q
_diffrn_radiation_monochromator graphite
_diffrn_radiation_source 'Rigaku rotating anode'
_diffrn_radiation_type 'Mo K\a'
_diffrn_radiation_wavelength 0.7107
_diffrn_reflns_av_R_equivalents 0.050
_diffrn_reflns_av_sigmaI/netI 0.082
_diffrn_reflns_limit_h_max 10
_diffrn_reflns_limit_h_min 0
_diffrn_reflns_limit_k_max 21
_diffrn_reflns_limit_k_min 0
_diffrn_reflns_limit_l_max 26
_diffrn_reflns_limit_l_min -26
_diffrn_reflns_number 6852
_diffrn_reflns_reduction_process 'Lp corrections applied'
_diffrn_reflns_theta_max 30.02
_diffrn_reflns_theta_min 2.19
_diffrn_standards_decay_% -3.61
_diffrn_standards_interval_count 150
_diffrn_standards_number 3
_exptl_absorpt_coefficient_mu 6.948
_exptl_absorpt_correction_T_max 0.767
_exptl_absorpt_correction_T_min 0.685
_exptl_absorpt_correction_type analytical
_exptl_absorpt_process_details '(de Meulenaer & Tompa, 1965) '
_exptl_crystal_colour 'pale yellow'
_exptl_crystal_density_diffrn 2.302
_exptl_crystal_density_meas 2.290
_exptl_crystal_density_method 'flotation in dibromomethane/CCl~4~'
_exptl_crystal_description needle
_exptl_crystal_F_000 1376.00
_exptl_crystal_size_max 0.80
_exptl_crystal_size_mid 0.05
_exptl_crystal_size_min 0.04
_refine_diff_density_max 2.67
_refine_diff_density_min -2.80
_refine_ls_extinction_coef 0.0005(4)
_refine_ls_extinction_method 'Zachariasen (1967) type 2 Gaussian isotropic'
_refine_ls_goodness_of_fit_all 5.962
_refine_ls_goodness_of_fit_ref 1.306
_refine_ls_hydrogen_treatment constr
_refine_ls_matrix_type full
_refine_ls_number_constraints 0
_refine_ls_number_parameters 299
_refine_ls_number_reflns 4061
_refine_ls_number_restraints 0
_refine_ls_R_factor_all 0.061
_refine_ls_R_factor_gt 0.046
_refine_ls_shift/su_max 0.042
_refine_ls_shift/su_mean 0.003
_refine_ls_structure_factor_coef Fsqd
_refine_ls_weighting_details 'w = 1/[\s^2^(Fo^2^)]'
_refine_ls_weighting_scheme calc
_refine_ls_wR_factor_all 0.669
_refine_ls_wR_factor_ref 0.127
_reflns_number_gt 3512
_reflns_number_total 6342
_reflns_threshold_expression I>2\s(I)
_cod_data_source_file oa1091.cif
_cod_data_source_block 2
_cod_depositor_comments
;
Automatic conversion scripts had previously changed 
'_atom_site_refinement_flags' tag values 'd' into 'D' as recommended by 
'cif_core.dic' version 2.4.1. However, manual inspection revealed that the 
underlying problem was actually related to a wrong tag name. 
'_atom_site_refinement_flags' tag was renamed to '_atom_site_calc_flag' to 
fit the enum values.
;
_cod_original_cell_volume 2092.0(10)
_cod_original_sg_symbol_H-M 'P 21/a'
_cod_database_code 2009156

loop_
_symmetry_equiv_pos_as_xyz
x,y,z
1/2-x,1/2+y,-z
-x,-y,-z
1/2+x,1/2-y,z

loop_
_atom_site_label
_atom_site_fract_x
_atom_site_fract_y
_atom_site_fract_z
_atom_site_U_iso_or_equiv
_atom_site_adp_type
_atom_site_calc_flag
_atom_site_occupancy
_atom_site_disorder_assembly
_atom_site_disorder_group
_atom_site_type_symbol
Pt1 -.35769(5) .01305(2) .26201(2) .04277(9) Uani d 1.00 . . Pt
P1 .0391(5) -.1185(2) .1178(2) .0680(10) Uani d 1.00 . . P
P2 .2326(4) -.0740(2) .4294(2) .0621(9) Uani d 1.00 . . P
F1 -.090(3) -.0410(10) .0983(9) .233(8) Uani d 1.00 . . F
F2 -.059(2) -.1660(10) .0554(10) .271(10) Uani d 1.00 . . F
F3 .171(3) -.109(2) .0660(10) .280(10) Uani d 1.00 . . F
F4 .151(2) -.1985(9) .1459(9) .223(8) Uani d 1.00 . . F
F5 -.068(2) -.1370(10) .1784(9) .226(8) Uani d 1.00 . . F
F6 .165(2) -.0610(10) .1696(10) .205(7) Uani d 1.00 . . F
F7 .0870(10) -.0028(6) .3954(8) .136(4) Uani d 1.00 . . F
F8 .3840(10) -.0184(6) .3994(5) .097(3) Uani d 1.00 . . F
F9 .185(2) -.1252(8) .3578(5) .137(4) Uani d 1.00 . . F
F10 .3760(10) -.1447(8) .4563(8) .160(5) Uani d 1.00 . . F
F11 .0760(10) -.1268(7) .4577(5) .112(3) Uani d 1.00 . . F
F12 .275(2) -.0223(10) .5001(6) .179(6) Uani d 1.00 . . F
N1 -.2800(10) -.0580(5) .3542(4) .049(2) Uani d 1.00 . . N
N2 -.4270(10) -.1105(5) .2207(5) .053(2) Uani d 1.00 . . N
N3 -.4420(10) .0838(6) .1725(4) .051(2) Uani d 1.00 . . N
N4 -.2910(10) .1350(5) .3021(4) .044(2) Uani d 1.00 . . N
C1 -.281(2) -.1549(7) .3376(8) .077(4) Uani d 1.00 . . C
C2 -.430(2) -.1741(8) .2808(7) .075(4) Uani d 1.00 . . C
C3 -.516(2) .0561(9) .1071(7) .072(4) Uani d 1.00 . . C
C4 -.578(2) .1110(10) .0511(7) .091(5) Uani d 1.00 . . C
C5 -.569(2) .2010(10) .0596(6) .083(5) Uani d 1.00 . . C
C6 -.487(2) .2368(8) .1299(8) .075(4) Uani d 1.00 . . C
C7 -.464(2) .3283(10) .1496(10) .083(5) Uani d 1.00 . . C
C8 -.386(2) .3537(8) .2126(10) .082(5) Uani d 1.00 . . C
C9 -.316(2) .2915(8) .2720(8) .072(4) Uani d 1.00 . . C
C10 -.231(2) .3124(7) .3395(10) .083(5) Uani d 1.00 . . C
C11 -.175(2) .2469(8) .3872(8) .075(4) Uani d 1.00 . . C
C12 -.2100(10) .1581(7) .3677(6) .061(3) Uani d 1.00 . . C
C13 -.3450(10) .2015(6) .2519(7) .061(3) Uani d 1.00 . . C
C14 -.4260(10) .1739(7) .1833(6) .053(3) Uani d 1.00 . . C
H1 -.1628 -.0402 .3764 .0569 Uiso calc 1.00 . . H
H2 -.3639 -.0473 .3864 .0569 Uiso calc 1.00 . . H
H3 -.5426 -.1076 .1909 .0639 Uiso calc 1.00 . . H
H4 -.3393 -.1290 .1922 .0639 Uiso calc 1.00 . . H
H5 -.1681 -.1701 .3233 .0899 Uiso calc 1.00 . . H
H6 -.2924 -.1878 .3799 .0899 Uiso calc 1.00 . . H
H7 -.5419 -.1679 .2978 .0869 Uiso calc 1.00 . . H
H8 -.4201 -.2327 .2633 .0869 Uiso calc 1.00 . . H
H9 -.5293 -.0065 .0993 .0834 Uiso calc 1.00 . . H
H10 -.6227 .0872 .0049 .1100 Uiso calc 1.00 . . H
H11 -.6164 .2389 .0208 .0973 Uiso calc 1.00 . . H
H12 -.5084 .3726 .1149 .0982 Uiso calc 1.00 . . H
H13 -.3686 .4155 .2245 .0988 Uiso calc 1.00 . . H
H14 -.2125 .3725 .3532 .0964 Uiso calc 1.00 . . H
H15 -.1110 .2613 .4340 .0873 Uiso calc 1.00 . . H
H16 -.1762 .1132 .4030 .0704 Uiso calc 1.00 . . H

loop_
_atom_site_aniso_label
_atom_site_aniso_U_11
_atom_site_aniso_U_22
_atom_site_aniso_U_33
_atom_site_aniso_U_12
_atom_site_aniso_U_13
_atom_site_aniso_U_23
Pt1 .0473(2) .0333(2) .0478(2) .00090(10) .00830(10) -.00130(10)
P1 .075(2) .055(2) .070(2) -.0070(10) .000(2) -.0030(10)
P2 .067(2) .061(2) .056(2) .0030(10) .0050(10) -.0060(10)
F1 .31(2) .180(10) .170(10) .130(10) -.080(10) -.030(10)
F2 .22(2) .33(2) .21(2) .10(2) -.100(10) -.19(2)
F3 .34(2) .31(3) .22(2) -.16(2) .15(2) -.04(2)
F4 .29(2) .160(10) .25(2) .130(10) .13(2) .090(10)
F5 .22(2) .28(2) .22(2) .090(10) .160(10) .090(10)
F6 .124(9) .200(10) .27(2) -.010(9) -.040(10) -.130(10)
F7 .062(5) .076(6) .26(2) .006(4) .008(7) .033(7)
F8 .065(4) .104(6) .126(7) .003(4) .029(5) .020(5)
F9 .180(10) .143(10) .084(6) -.029(8) .020(6) -.050(6)
F10 .115(8) .120(9) .230(10) .031(6) -.022(8) .061(9)
F11 .105(6) .128(8) .100(6) -.042(6) .012(5) .012(6)
F12 .180(10) .26(2) .116(8) -.130(10) .078(8) -.120(9)
N1 .067(5) .035(4) .042(4) .002(3) .004(4) .001(3)
N2 .066(5) .043(4) .051(5) -.010(4) .011(4) -.012(4)
N3 .058(5) .060(5) .033(4) .004(4) .004(3) .001(3)
N4 .050(4) .031(3) .051(4) .001(3) .007(3) -.001(3)
C1 .101(10) .033(5) .090(10) .014(6) -.004(8) .006(5)
C2 .110(10) .051(7) .058(7) -.024(6) .011(7) -.011(5)
C3 .079(8) .075(8) .061(7) .005(6) .007(6) .002(6)
C4 .120(10) .110(10) .047(7) .001(9) .008(7) .014(7)
C5 .082(9) .120(10) .043(6) .008(8) .007(6) .029(7)
C6 .064(7) .066(7) .100(10) .014(6) .035(7) .047(7)
C7 .067(8) .071(9) .110(10) .012(6) .021(8) .042(8)
C8 .086(9) .042(6) .130(10) .006(6) .043(9) .024(7)
C9 .061(7) .037(5) .120(10) -.003(4) .030(7) .001(6)
C10 .085(9) .033(6) .140(10) -.017(5) .043(9) -.026(7)
C11 .078(8) .051(7) .098(10) -.009(6) .015(7) -.032(7)
C12 .061(6) .052(6) .066(7) .002(5) .003(5) -.015(5)
C13 .049(5) .026(4) .110(10) .003(4) .025(6) .009(5)
C14 .049(5) .053(6) .057(6) .003(4) .010(5) .010(5)

loop_
_atom_type_symbol
_atom_type_description
_atom_type_scat_dispersion_real
_atom_type_scat_dispersion_imag
_atom_type_scat_source
Pt Pt -1.703 8.390
;International Tables for Crystallography
(1992, Vol. C, Tables 4.2.6.8 and 6.1.1.1)
;
C C 0.003 0.002
;International Tables for Crystallography
(1992, Vol. C, Tables 4.2.6.8 and 6.1.1.1)
;
N N 0.006 0.003
;International Tables for Crystallography
(1992, Vol. C, Tables 4.2.6.8 and 6.1.1.1)
;
H H 0.000 0.000
;International Tables for Crystallography
(1992, Vol. C, Table 6.1.1.2)
;
P P 0.102 0.094
;International Tables for Crystallography
(1992, Vol. C, Tables 4.2.6.8 and 6.1.1.1)
;
F F 0.017 0.010
;International Tables for Crystallography
(1992, Vol. C, Tables 4.2.6.8 and 6.1.1.1)
;

loop_
_geom_angle_atom_site_label_1
_geom_angle_atom_site_label_2
_geom_angle_atom_site_label_3
_geom_angle_site_symmetry_1
_geom_angle_site_symmetry_2
_geom_angle_site_symmetry_3
_geom_angle
_geom_angle_publ_flag
N1 Pt1 N2 1_555 1_555 1_555 82.2(3) yes
N1 Pt1 N3 1_555 1_555 1_555 178.0(3) yes
N1 Pt1 N4 1_555 1_555 1_555 98.2(3) yes
N2 Pt1 N3 1_555 1_555 1_555 98.0(3) yes
N2 Pt1 N4 1_555 1_555 1_555 179.7(3) yes
N3 Pt1 N4 1_555 1_555 1_555 81.7(3) yes
F1 P1 F2 1_555 1_555 1_555 88.4(9) no
F1 P1 F3 1_555 1_555 1_555 103.0(10) no
F1 P1 F4 1_555 1_555 1_555 171.0(10) no
F1 P1 F5 1_555 1_555 1_555 86.0(10) no
F1 P1 F6 1_555 1_555 1_555 91.1(9) no
F2 P1 F3 1_555 1_555 1_555 79.0(10) no
F2 P1 F4 1_555 1_555 1_555 93.0(10) no
F2 P1 F5 1_555 1_555 1_555 104.0(10) no
F2 P1 F6 1_555 1_555 1_555 166.0(10) no
F3 P1 F4 1_555 1_555 1_555 85.0(10) no
F3 P1 F5 1_555 1_555 1_555 170.0(10) no
F3 P1 F6 1_555 1_555 1_555 87.0(10) no
F4 P1 F5 1_555 1_555 1_555 85.4(8) no
F4 P1 F6 1_555 1_555 1_555 88.0(10) no
F5 P1 F6 1_555 1_555 1_555 88.0(10) no
F7 P2 F8 1_555 1_555 1_555 89.1(5) no
F7 P2 F9 1_555 1_555 1_555 86.8(7) no
F7 P2 F10 1_555 1_555 1_555 175.6(8) no
F7 P2 F11 1_555 1_555 1_555 88.7(5) no
F7 P2 F12 1_555 1_555 1_555 91.9(9) no
F8 P2 F9 1_555 1_555 1_555 91.4(6) no
F8 P2 F10 1_555 1_555 1_555 89.1(6) no
F8 P2 F11 1_555 1_555 1_555 177.8(5) no
F8 P2 F12 1_555 1_555 1_555 89.3(6) no
F9 P2 F10 1_555 1_555 1_555 89.2(7) no
F9 P2 F11 1_555 1_555 1_555 88.3(6) no
F9 P2 F12 1_555 1_555 1_555 178.6(8) no
F10 P2 F11 1_555 1_555 1_555 93.1(6) no
F10 P2 F12 1_555 1_555 1_555 92.1(9) no
F11 P2 F12 1_555 1_555 1_555 91.0(6) no
Pt1 N1 C1 1_555 1_555 1_555 110.2(7) no
Pt1 N1 H1 1_555 1_555 1_555 109.7(6) no
Pt1 N1 H2 1_555 1_555 1_555 109.2(6) no
C1 N1 H1 1_555 1_555 1_555 109.9(8) no
C1 N1 H2 1_555 1_555 1_555 108.5(9) no
H1 N1 H2 1_555 1_555 1_555 109.3(7) no
Pt1 N2 C2 1_555 1_555 1_555 109.4(6) no
Pt1 N2 H3 1_555 1_555 1_555 109.2(6) no
Pt1 N2 H4 1_555 1_555 1_555 109.0(6) no
C2 N2 H3 1_555 1_555 1_555 110.5(9) no
C2 N2 H4 1_555 1_555 1_555 109.9(9) no
H3 N2 H4 1_555 1_555 1_555 109.0(8) no
Pt1 N3 C3 1_555 1_555 1_555 129.5(8) no
Pt1 N3 C14 1_555 1_555 1_555 113.1(6) no
C3 N3 C14 1_555 1_555 1_555 117.4(9) no
Pt1 N4 C12 1_555 1_555 1_555 129.3(7) no
Pt1 N4 C13 1_555 1_555 1_555 112.0(7) no
C12 N4 C13 1_555 1_555 1_555 118.7(9) no
N1 C1 C2 1_555 1_555 1_555 109.2(9) no
N1 C1 H5 1_555 1_555 1_555 108.0(10) no
N1 C1 H6 1_555 1_555 1_555 109.0(10) no
C2 C1 H5 1_555 1_555 1_555 110.0(10) no
C2 C1 H6 1_555 1_555 1_555 110.0(10) no
H5 C1 H6 1_555 1_555 1_555 108.0(10) no
N2 C2 C1 1_555 1_555 1_555 109.2(10) no
N2 C2 H7 1_555 1_555 1_555 108.0(10) no
N2 C2 H8 1_555 1_555 1_555 108.0(10) no
C1 C2 H7 1_555 1_555 1_555 110.0(10) no
C1 C2 H8 1_555 1_555 1_555 110.0(10) no
H7 C2 H8 1_555 1_555 1_555 109.0(10) no
N3 C3 C4 1_555 1_555 1_555 124.0(10) no
N3 C3 H9 1_555 1_555 1_555 117.0(10) no
C4 C3 H9 1_555 1_555 1_555 117.0(10) no
C3 C4 C5 1_555 1_555 1_555 120.0(10) no
C3 C4 H10 1_555 1_555 1_555 119.0(10) no
C5 C4 H10 1_555 1_555 1_555 119.0(10) no
C4 C5 C6 1_555 1_555 1_555 118.0(10) no
C4 C5 H11 1_555 1_555 1_555 120.0(10) no
C6 C5 H11 1_555 1_555 1_555 121.0(10) no
C5 C6 C7 1_555 1_555 1_555 127.0(10) no
C5 C6 C14 1_555 1_555 1_555 115.0(10) no
C7 C6 C14 1_555 1_555 1_555 116.0(10) no
C6 C7 C8 1_555 1_555 1_555 122.0(10) no
C6 C7 H12 1_555 1_555 1_555 118.0(10) no
C8 C7 H12 1_555 1_555 1_555 118.0(10) no
C7 C8 C9 1_555 1_555 1_555 123.0(10) no
C7 C8 H13 1_555 1_555 1_555 121.0(10) no
C9 C8 H13 1_555 1_555 1_555 114.0(10) no
C8 C9 C10 1_555 1_555 1_555 127.0(10) no
C8 C9 C13 1_555 1_555 1_555 112.0(10) no
C10 C9 C13 1_555 1_555 1_555 119.0(10) no
C9 C10 C11 1_555 1_555 1_555 119.0(10) no
C9 C10 H14 1_555 1_555 1_555 120.0(10) no
C11 C10 H14 1_555 1_555 1_555 120.0(10) no
C10 C11 C12 1_555 1_555 1_555 119.0(10) no
C10 C11 H15 1_555 1_555 1_555 119.0(10) no
C12 C11 H15 1_555 1_555 1_555 120.0(10) no
N4 C12 C11 1_555 1_555 1_555 122.0(10) no
N4 C12 H16 1_555 1_555 1_555 119.3(10) no
C11 C12 H16 1_555 1_555 1_555 118.0(10) no
N4 C13 C9 1_555 1_555 1_555 119.0(10) no
N4 C13 C14 1_555 1_555 1_555 116.6(9) no
C9 C13 C14 1_555 1_555 1_555 123.0(10) no
N3 C14 C6 1_555 1_555 1_555 123.0(10) no
N3 C14 C13 1_555 1_555 1_555 116.5(9) no
C6 C14 C13 1_555 1_555 1_555 120.0(10) no

loop_
_geom_bond_atom_site_label_1
_geom_bond_atom_site_label_2
_geom_bond_site_symmetry_1
_geom_bond_site_symmetry_2
_geom_bond_distance
_geom_bond_publ_flag
Pt1 N1 1_555 1_555 2.039(7) yes
Pt1 N2 1_555 1_555 2.050(8) yes
Pt1 N3 1_555 1_555 2.005(8) yes
Pt1 N4 1_555 1_555 2.017(7) yes
P1 F1 1_555 1_555 1.520(10) no
P1 F2 1_555 1_555 1.470(10) no
P1 F3 1_555 1_555 1.51(2) no
P1 F4 1_555 1_555 1.510(10) no
P1 F5 1_555 1_555 1.530(10) no
P1 F6 1_555 1_555 1.510(10) no
P2 F7 1_555 1_555 1.586(9) no
P2 F8 1_555 1_555 1.586(8) no
P2 F9 1_555 1_555 1.542(9) no
P2 F10 1_555 1_555 1.534(10) no
P2 F11 1_555 1_555 1.580(9) no
P2 F12 1_555 1_555 1.529(9) no
N1 C1 1_555 1_555 1.490(10) no
N1 H1 1_555 1_555 .947 no
N1 H2 1_555 1_555 .956 no
N2 C2 1_555 1_555 1.480(10) no
N2 H3 1_555 1_555 .951 no
N2 H4 1_555 1_555 .954 no
N3 C3 1_555 1_555 1.330(10) no
N3 C14 1_555 1_555 1.380(10) no
N4 C12 1_555 1_555 1.330(10) no
N4 C13 1_555 1_555 1.390(10) no
C1 C2 1_555 1_555 1.44(2) no
C1 H5 1_555 1_555 .959 no
C1 H6 1_555 1_555 .953 no
C2 H7 1_555 1_555 .952 no
C2 H8 1_555 1_555 .949 no
C3 C4 1_555 1_555 1.36(2) no
C3 H9 1_555 1_555 .957 no
C4 C5 1_555 1_555 1.36(2) no
C4 H10 1_555 1_555 .950 no
C5 C6 1_555 1_555 1.46(2) no
C5 H11 1_555 1_555 .950 no
C6 C7 1_555 1_555 1.43(2) no
C6 C14 1_555 1_555 1.400(10) no
C7 C8 1_555 1_555 1.29(2) no
C7 H12 1_555 1_555 .953 no
C8 C9 1_555 1_555 1.49(2) no
C8 H13 1_555 1_555 .961 no
C9 C10 1_555 1_555 1.36(2) no
C9 C13 1_555 1_555 1.41(2) no
C10 C11 1_555 1_555 1.35(2) no
C10 H14 1_555 1_555 .945 no
C11 C12 1_555 1_555 1.400(10) no
C11 H15 1_555 1_555 .954 no
C12 H16 1_555 1_555 .953 no
C13 C14 1_555 1_555 1.39(2) no

loop_
_geom_contact_atom_site_label_1
_geom_contact_atom_site_label_2
_geom_contact_distance
_geom_contact_site_symmetry_1
_geom_contact_site_symmetry_2
Pt1 F8 3.514(9) 1_555 1_455
F1 C7 3.44(2) 1_555 4_555
F1 C3 3.54(2) 1_555 1_555
F1 C4 3.59(2) 1_555 3_455
F2 C4 3.20(2) 1_555 3_455
F2 C5 3.21(2) 1_555 2_445
F2 C5 3.27(2) 1_555 3_455
F3 C3 3.42(2) 1_555 1_655
F4 F5 3.23(2) 1_555 4_545
F4 N2 3.30(2) 1_555 4_545
F4 C2 3.32(2) 1_555 4_545
F4 N2 3.50(2) 1_555 1_655
F5 N2 2.95(2) 1_555 1_555
F5 C2 3.49(2) 1_555 4_545
F5 F9 3.59(2) 1_555 1_555
F6 N2 3.13(2) 1_555 1_655
F6 C8 3.26(2) 1_555 4_555
F6 C3 3.34(2) 1_555 1_655
F7 N1 2.850(10) 1_555 1_555
F7 C12 3.270(10) 1_555 1_555
F7 C10 3.420(10) 1_555 4_555
F8 N1 2.850(10) 1_555 1_655
F8 F12 2.98(2) 1_555 3_656
F8 C10 3.360(10) 1_555 4_555
F8 C1 3.58(2) 1_555 1_655
F9 C1 3.35(2) 1_555 4_545
F9 C2 3.40(2) 1_555 4_545
F9 C1 3.48(2) 1_555 1_555
F9 C2 3.51(2) 1_555 1_655
F11 N1 3.200(10) 1_555 1_555
F11 C1 3.23(2) 1_555 1_555
F11 C12 3.31(2) 1_555 3_556
F11 C11 3.41(2) 1_555 3_556
F12 N1 2.990(10) 1_555 3_556
F12 C12 3.32(2) 1_555 3_556
F12 F12 3.44(2) 1_555 3_656
N4 C10 3.57(2) 1_555 4_455
C10 C13 3.57(2) 1_555 4_555

loop_
_geom_hbond_atom_site_label_D
_geom_hbond_atom_site_label_H
_geom_hbond_atom_site_label_A
_geom_hbond_site_symmetry_A
_geom_hbond_distance_DH
_geom_hbond_distance_HA
_geom_hbond_distance_DA
_geom_hbond_angle_DHA
_geom_hbond_publ_flag
N2 H4 F5 1_555 0.950 2.085 2.95(2) 150.0 no
N2 H3 F6 1_455 0.950 2.264 3.130(10) 151.3 no
N2 H4 F3 4_445 0.950 2.731 3.290(10) 118.7 no
N1 H1 F7 1_555 0.952 1.924 2.850(10) 164.8 no
N1 H1 F11 1_555 0.952 2.513 3.200(10) 129.2 no
N1 H2 F8 1_455 0.949 1.991 2.840(10) 148.0 no

loop_
_geom_torsion_atom_site_label_1
_geom_torsion_atom_site_label_2
_geom_torsion_atom_site_label_3
_geom_torsion_atom_site_label_4
_geom_torsion_site_symmetry_1
_geom_torsion_site_symmetry_2
_geom_torsion_site_symmetry_3
_geom_torsion_site_symmetry_4
_geom_torsion
_geom_torsion_publ_flag
Pt1 N1 C1 C2 1_555 1_555 1_555 1_555 -36.0(10) no
Pt1 N2 C2 C1 1_555 1_555 1_555 1_555 -39.0(10) no
Pt1 N3 C3 C4 1_555 1_555 1_555 1_555 176.0(10) no
Pt1 N3 C14 C6 1_555 1_555 1_555 1_555 -175.6(8) no
Pt1 N3 C14 C13 1_555 1_555 1_555 1_555 3.0(10) no
Pt1 N4 C12 C11 1_555 1_555 1_555 1_555 -179.0(8) no
Pt1 N4 C13 C9 1_555 1_555 1_555 1_555 177.3(7) no
Pt1 N4 C13 C14 1_555 1_555 1_555 1_555 -3.0(10) no
N1 Pt1 N2 C2 1_555 1_555 1_555 1_555 14.9(8) no
N1 Pt1 N3 C3 1_555 1_555 1_555 1_555 -96(8) no
N1 Pt1 N3 C14 1_555 1_555 1_555 1_555 81(8) no
N1 Pt1 N4 C12 1_555 1_555 1_555 1_555 3.9(9) no
N1 Pt1 N4 C13 1_555 1_555 1_555 1_555 -174.1(6) no
N1 C1 C2 N2 1_555 1_555 1_555 1_555 49.0(10) no
N2 Pt1 N1 C1 1_555 1_555 1_555 1_555 11.1(8) no
N2 Pt1 N3 C3 1_555 1_555 1_555 1_555 -1.0(10) no
N2 Pt1 N3 C14 1_555 1_555 1_555 1_555 175.8(7) no
N2 Pt1 N4 C12 1_555 1_555 1_555 1_555 17E1(5) no
N2 Pt1 N4 C13 1_555 1_555 1_555 1_555 -1E1(5) no
N3 Pt1 N1 C1 1_555 1_555 1_555 1_555 106(8) no
N3 Pt1 N2 C2 1_555 1_555 1_555 1_555 -163.1(8) no
N3 Pt1 N4 C12 1_555 1_555 1_555 1_555 -178.2(9) no
N3 Pt1 N4 C13 1_555 1_555 1_555 1_555 3.8(6) no
N3 C3 C4 C5 1_555 1_555 1_555 1_555 0(2) no
N3 C14 C6 C5 1_555 1_555 1_555 1_555 -1.0(10) no
N3 C14 C6 C7 1_555 1_555 1_555 1_555 178.9(10) no
N3 C14 C13 N4 1_555 1_555 1_555 1_555 .0(10) no
N3 C14 C13 C9 1_555 1_555 1_555 1_555 179.3(9) no
N4 Pt1 N1 C1 1_555 1_555 1_555 1_555 -169.0(8) no
N4 Pt1 N2 C2 1_555 1_555 1_555 1_555 -15E1(5) no
N4 Pt1 N3 C3 1_555 1_555 1_555 1_555 178.0(10) no
N4 Pt1 N3 C14 1_555 1_555 1_555 1_555 -4.1(7) no
N4 C12 C11 C10 1_555 1_555 1_555 1_555 2.0(10) no
N4 C13 C9 C8 1_555 1_555 1_555 1_555 -178.5(9) no
N4 C13 C9 C10 1_555 1_555 1_555 1_555 1.0(10) no
N4 C13 C14 C6 1_555 1_555 1_555 1_555 178.8(9) no
C3 N3 C14 C6 1_555 1_555 1_555 1_555 1.0(10) no
C3 N3 C14 C13 1_555 1_555 1_555 1_555 -178.9(10) no
C3 C4 C5 C6 1_555 1_555 1_555 1_555 1(2) no
C4 C3 N3 C14 1_555 1_555 1_555 1_555 .0(10) no
C4 C5 C6 C7 1_555 1_555 1_555 1_555 179.0(10) no
C4 C5 C6 C14 1_555 1_555 1_555 1_555 .0(10) no
C5 C6 C7 C8 1_555 1_555 1_555 1_555 -178.0(10) no
C5 C6 C14 C13 1_555 1_555 1_555 1_555 179.0(10) no
C6 C7 C8 C9 1_555 1_555 1_555 1_555 -1(2) no
C6 C14 C13 C9 1_555 1_555 1_555 1_555 -1.0(10) no
C7 C6 C14 C13 1_555 1_555 1_555 1_555 .0(10) no
C7 C8 C9 C10 1_555 1_555 1_555 1_555 179.0(10) no
C7 C8 C9 C13 1_555 1_555 1_555 1_555 .0(10) no
C8 C7 C6 C14 1_555 1_555 1_555 1_555 1.0(10) no
C8 C9 C10 C11 1_555 1_555 1_555 1_555 -179.0(10) no
C8 C9 C13 C14 1_555 1_555 1_555 1_555 1.0(10) no
C9 C10 C11 C12 1_555 1_555 1_555 1_555 -2.0(10) no
C9 C13 N4 C12 1_555 1_555 1_555 1_555 .0(10) no
C10 C9 C13 C14 1_555 1_555 1_555 1_555 -178.0(10) no
C11 C10 C9 C13 1_555 1_555 1_555 1_555 .0(10) no
C11 C12 N4 C13 1_555 1_555 1_555 1_555 -1.0(10) no
C12 N4 C13 C14 1_555 1_555 1_555 1_555 178.8(9) no
